data_1502319
loop_
_publ_author_name
'Inami, Tasuku'
'Sako, Saori'
'Kurahashi, Takuya'
'Matsubara, Seijiro'

_publ_section_title
;
 Methylenecyclopropanes in [4+1] cycloaddition with enones.
;
_journal_issue 15
_journal_name_full 'Organic letters'
_journal_page_first 3837
_journal_page_last 3839
_journal_paper_doi 10.1021/ol201540b
_journal_volume 13
_journal_year 2011
_chemical_formula_sum 'C27 H26 O3'
_chemical_formula_weight 398.48
_chemical_name_systematic
; 
 ? 
;
_space_group_IT_number 14
_symmetry_cell_setting monoclinic
_symmetry_space_group_name_Hall '-P 2ybc'
_symmetry_space_group_name_H-M 'P 1 21/c 1'
_atom_sites_solution_hydrogens geom
_atom_sites_solution_primary direct
_atom_sites_solution_secondary difmap
_audit_creation_method SHELXL-97
_cell_angle_alpha 90.00
_cell_angle_beta 106.5780(10)
_cell_angle_gamma 90.00
_cell_formula_units_Z 4
_cell_length_a 11.9680(8)
_cell_length_b 19.9487(13)
_cell_length_c 9.6958(7)
_cell_measurement_reflns_used 4422
_cell_measurement_temperature 273(2)
_cell_measurement_theta_max 26.02
_cell_measurement_theta_min 2.42
_cell_volume 2218.6(3)
_computing_cell_refinement 'Bruker SMART'
_computing_data_collection 'Bruker SMART'
_computing_data_reduction 'Bruker SAINT'
_computing_molecular_graphics 'Bruker SHELXTL'
_computing_publication_material 'Bruker SHELXTL'
_computing_structure_refinement 'SHELXL-97 (Sheldrick, 1997)'
_computing_structure_solution 'SHELXS-97 (Sheldrick, 1990)'
_diffrn_ambient_temperature 273(2)
_diffrn_measured_fraction_theta_full 0.993
_diffrn_measured_fraction_theta_max 0.993
_diffrn_measurement_device_type 'CCD area detector'
_diffrn_measurement_method 'phi and omega scans'
_diffrn_radiation_monochromator graphite
_diffrn_radiation_source 'fine-focus sealed tube'
_diffrn_radiation_type MoK\a
_diffrn_radiation_wavelength 0.71073
_diffrn_reflns_av_R_equivalents 0.0175
_diffrn_reflns_av_sigmaI/netI 0.0208
_diffrn_reflns_limit_h_max 11
_diffrn_reflns_limit_h_min -15
_diffrn_reflns_limit_k_max 24
_diffrn_reflns_limit_k_min -25
_diffrn_reflns_limit_l_max 12
_diffrn_reflns_limit_l_min -10
_diffrn_reflns_number 13408
_diffrn_reflns_theta_full 27.02
_diffrn_reflns_theta_max 27.02
_diffrn_reflns_theta_min 1.78
_exptl_absorpt_coefficient_mu 0.076
_exptl_absorpt_correction_T_max 0.9924
_exptl_absorpt_correction_T_min 0.9274
_exptl_absorpt_correction_type none
_exptl_crystal_colour colorless
_exptl_crystal_density_diffrn 1.193
_exptl_crystal_density_method 'not measured'
_exptl_crystal_description prism
_exptl_crystal_F_000 848
_exptl_crystal_size_max 1.00
_exptl_crystal_size_mid 0.10
_exptl_crystal_size_min 0.10
_refine_diff_density_max 0.527
_refine_diff_density_min -0.258
_refine_diff_density_rms 0.048
_refine_ls_extinction_method none
_refine_ls_goodness_of_fit_ref 0.990
_refine_ls_hydrogen_treatment constr
_refine_ls_matrix_type full
_refine_ls_number_parameters 274
_refine_ls_number_reflns 4834
_refine_ls_number_restraints 0
_refine_ls_restrained_S_all 0.990
_refine_ls_R_factor_all 0.0764
_refine_ls_R_factor_gt 0.0628
_refine_ls_shift/su_max 0.000
_refine_ls_shift/su_mean 0.000
_refine_ls_structure_factor_coef Fsqd
_refine_ls_weighting_details 'calc w=1/[\s^2^(Fo^2^)+(0.2000P)^2^+0.0000P] where P=(Fo^2^+2Fc^2^)/3'
_refine_ls_weighting_scheme calc
_refine_ls_wR_factor_gt 0.2190
_refine_ls_wR_factor_ref 0.2446
_reflns_number_gt 3705
_reflns_number_total 4834
_reflns_threshold_expression >2sigma(I)
_cod_data_source_file ol201540b_si_002.cif
_cod_data_source_block 3aa
_cod_depositor_comments
;
The following automatic conversions were performed:

'_symmetry_cell_setting' value 'Monoclinic' changed to 'monoclinic'
according to /home/saulius/struct/CIF-dictionaries/cif_core.dic
dictionary named 'cif_core.dic' version 2.4.1 from 2010-06-29.

Automatic conversion script
Id: cif_fix_values 1715 2011-07-08 13:25:40Z adriana 
;
_cod_original_sg_symbol_H-M P2(1)/c
_cod_database_code 1502319

loop_
_symmetry_equiv_pos_as_xyz
'x, y, z'
'-x, y+1/2, -z+1/2'
'-x, -y, -z'
'x, -y-1/2, z-1/2'

loop_
_atom_site_label
_atom_site_type_symbol
_atom_site_fract_x
_atom_site_fract_y
_atom_site_fract_z
_atom_site_U_iso_or_equiv
_atom_site_adp_type
_atom_site_occupancy
_atom_site_symmetry_multiplicity
_atom_site_calc_flag
_atom_site_refinement_flags
O1 O 0.38018(12) 0.17734(6) 0.70813(14) 0.0603(4) Uani 1 1 d .
O2 O 0.22549(14) 0.04913(7) 0.31249(14) 0.0678(4) Uani 1 1 d .
O3 O 0.16300(14) 0.15502(7) 0.27854(16) 0.0765(5) Uani 1 1 d .
C1 C 0.28269(13) 0.01519(8) 0.63952(15) 0.0426(4) Uani 1 1 d .
C2 C 0.36058(13) 0.06782(8) 0.59941(16) 0.0423(4) Uani 1 1 d .
H2 H 0.4121 0.0455 0.5513 0.051 Uiso 1 1 calc R
C3 C 0.32538(14) -0.05079(8) 0.67986(16) 0.0452(4) Uani 1 1 d .
C4 C 0.55493(14) 0.12296(8) 0.70789(18) 0.0493(4) Uani 1 1 d .
H4 H 0.5585 0.1261 0.6135 0.059 Uiso 1 1 calc R
C5 C 0.29430(14) 0.12254(8) 0.50214(17) 0.0461(4) Uani 1 1 d .
C6 C 0.44144(15) -0.07121(9) 0.68899(18) 0.0527(4) Uani 1 1 d .
H6 H 0.4936 -0.0401 0.6712 0.063 Uiso 1 1 calc R
C7 C 0.22139(16) 0.11271(9) 0.35514(18) 0.0531(4) Uani 1 1 d .
C8 C 0.24983(16) -0.09932(9) 0.71156(17) 0.0536(5) Uani 1 1 d .
C9 C 0.43714(14) 0.11068(8) 0.72810(17) 0.0470(4) Uani 1 1 d .
C10 C 0.13394(17) -0.08103(11) 0.70518(19) 0.0621(5) Uani 1 1 d .
H10 H 0.0839 -0.1126 0.7260 0.075 Uiso 1 1 calc R
C11 C 0.17013(15) 0.03035(10) 0.63573(19) 0.0529(4) Uani 1 1 d .
H11 H 0.1422 0.0735 0.6106 0.063 Uiso 1 1 calc R
C12 C 0.76753(15) 0.14673(9) 0.79167(19) 0.0533(5) Uani 1 1 d .
C13 C 0.65350(15) 0.12967(9) 0.80944(19) 0.0537(4) Uani 1 1 d .
H13 H 0.6507 0.1228 0.9033 0.064 Uiso 1 1 calc R
C14 C 0.30906(16) 0.18121(9) 0.57168(19) 0.0529(4) Uani 1 1 d .
C15 C 0.09586(17) -0.01790(11) 0.6690(2) 0.0620(5) Uani 1 1 d .
H15 H 0.0200 -0.0062 0.6661 0.074 Uiso 1 1 calc R
C16 C 0.4774(2) -0.13556(11) 0.7234(2) 0.0675(6) Uani 1 1 d .
H16 H 0.5533 -0.1479 0.7277 0.081 Uiso 1 1 calc R
C17 C 0.43824(19) 0.08740(12) 0.87718(19) 0.0662(5) Uani 1 1 d .
H17A H 0.4780 0.1199 0.9470 0.099 Uiso 1 1 calc R
H17B H 0.4778 0.0451 0.8974 0.099 Uiso 1 1 calc R
H17C H 0.3596 0.0824 0.8817 0.099 Uiso 1 1 calc R
C18 C 0.2916(2) -0.16565(10) 0.7474(2) 0.0699(6) Uani 1 1 d .
H18 H 0.2422 -0.1977 0.7680 0.084 Uiso 1 1 calc R
C19 C 0.1509(2) 0.03182(12) 0.1694(2) 0.0712(6) Uani 1 1 d .
H19A H 0.0821 0.0601 0.1446 0.085 Uiso 1 1 calc R
H19B H 0.1260 -0.0145 0.1676 0.085 Uiso 1 1 calc R
C20 C 0.78996(18) 0.15099(12) 0.6602(2) 0.0699(6) Uani 1 1 d .
H20 H 0.7304 0.1420 0.5769 0.084 Uiso 1 1 calc R
C21 C 0.86023(19) 0.15933(13) 0.9142(2) 0.0760(7) Uani 1 1 d .
H21 H 0.8482 0.1562 1.0046 0.091 Uiso 1 1 calc R
C22 C 0.4013(3) -0.18297(11) 0.7520(2) 0.0775(7) Uani 1 1 d .
H22 H 0.4265 -0.2268 0.7743 0.093 Uiso 1 1 calc R
C23 C 0.2643(2) 0.24936(10) 0.5277(3) 0.0818(7) Uani 1 1 d .
H23A H 0.3278 0.2781 0.5244 0.123 Uiso 1 1 calc R
H23B H 0.2273 0.2667 0.5960 0.123 Uiso 1 1 calc R
H23C H 0.2087 0.2475 0.4342 0.123 Uiso 1 1 calc R
C24 C 0.8981(2) 0.16820(16) 0.6495(3) 0.0935(9) Uani 1 1 d .
H24 H 0.9111 0.1716 0.5596 0.112 Uiso 1 1 calc R
C25 C 0.2192(2) 0.04204(15) 0.0641(3) 0.0874(7) Uani 1 1 d .
H25A H 0.2385 0.0886 0.0614 0.131 Uiso 1 1 calc R
H25B H 0.1734 0.0280 -0.0298 0.131 Uiso 1 1 calc R
H25C H 0.2895 0.0160 0.0929 0.131 Uiso 1 1 calc R
C26 C 0.9676(2) 0.17614(17) 0.9039(3) 0.1013(10) Uani 1 1 d .
H26 H 1.0278 0.1847 0.9869 0.122 Uiso 1 1 calc R
C27 C 0.9877(2) 0.18046(18) 0.7728(3) 0.1052(10) Uani 1 1 d .
H27 H 1.0615 0.1916 0.7663 0.126 Uiso 1 1 calc R

loop_
_atom_site_aniso_label
_atom_site_aniso_U_11
_atom_site_aniso_U_22
_atom_site_aniso_U_33
_atom_site_aniso_U_23
_atom_site_aniso_U_13
_atom_site_aniso_U_12
O1 0.0625(8) 0.0560(7) 0.0550(8) -0.0158(6) 0.0048(6) 0.0061(6)
O2 0.0968(11) 0.0576(8) 0.0401(7) -0.0034(5) 0.0049(6) 0.0055(7)
O3 0.0966(11) 0.0600(8) 0.0555(8) 0.0088(6) -0.0061(7) 0.0099(7)
C1 0.0444(8) 0.0501(9) 0.0326(7) -0.0004(6) 0.0098(6) -0.0039(6)
C2 0.0465(8) 0.0462(8) 0.0339(7) 0.0001(6) 0.0111(6) -0.0019(6)
C3 0.0518(9) 0.0506(9) 0.0308(7) -0.0010(6) 0.0080(6) -0.0047(7)
C4 0.0530(10) 0.0524(9) 0.0401(8) 0.0011(7) 0.0094(7) -0.0058(7)
C5 0.0520(9) 0.0452(8) 0.0402(8) 0.0024(6) 0.0117(7) -0.0013(7)
C6 0.0542(10) 0.0574(10) 0.0436(9) 0.0039(7) 0.0096(7) 0.0056(8)
C7 0.0625(11) 0.0514(9) 0.0424(9) 0.0057(7) 0.0101(7) -0.0015(8)
C8 0.0679(11) 0.0546(10) 0.0359(8) -0.0019(7) 0.0108(7) -0.0150(8)
C9 0.0502(9) 0.0511(9) 0.0380(8) -0.0026(6) 0.0097(6) -0.0026(7)
C10 0.0624(11) 0.0766(13) 0.0484(10) 0.0001(9) 0.0174(8) -0.0243(10)
C11 0.0484(9) 0.0643(11) 0.0465(9) 0.0038(7) 0.0143(7) 0.0020(8)
C12 0.0503(9) 0.0549(10) 0.0488(9) -0.0052(7) 0.0045(7) -0.0016(7)
C13 0.0529(10) 0.0604(10) 0.0435(9) -0.0007(7) 0.0070(7) -0.0030(8)
C14 0.0524(9) 0.0528(9) 0.0508(10) -0.0050(7) 0.0104(7) 0.0024(7)
C15 0.0482(10) 0.0883(15) 0.0509(10) 0.0017(9) 0.0161(8) -0.0074(9)
C16 0.0746(13) 0.0660(12) 0.0583(12) 0.0050(9) 0.0132(10) 0.0156(10)
C17 0.0713(12) 0.0916(14) 0.0362(9) -0.0045(9) 0.0161(8) -0.0178(10)
C18 0.0965(16) 0.0556(11) 0.0556(11) 0.0052(8) 0.0183(11) -0.0154(11)
C19 0.0833(15) 0.0744(13) 0.0543(11) -0.0064(9) 0.0173(10) -0.0094(11)
C20 0.0570(11) 0.0962(15) 0.0522(11) -0.0197(10) 0.0086(8) -0.0161(10)
C21 0.0598(12) 0.1094(18) 0.0506(11) -0.0074(11) 0.0027(9) -0.0145(11)
C22 0.1087(19) 0.0503(11) 0.0677(14) 0.0079(9) 0.0159(12) 0.0072(12)
C23 0.0872(15) 0.0569(12) 0.0876(16) -0.0080(10) 0.0030(12) 0.0203(11)
C24 0.0714(14) 0.147(2) 0.0654(14) -0.0322(15) 0.0256(12) -0.0331(15)
C25 0.0935(18) 0.1057(19) 0.0651(15) -0.0071(12) 0.0260(13) -0.0056(14)
C26 0.0599(13) 0.162(3) 0.0702(15) -0.0259(16) -0.0003(11) -0.0311(16)
C27 0.0578(13) 0.168(3) 0.0893(19) -0.0395(18) 0.0200(12) -0.0372(16)

loop_
_atom_type_symbol
_atom_type_description
_atom_type_scat_dispersion_real
_atom_type_scat_dispersion_imag
_atom_type_scat_source
C C 0.0033 0.0016 'International Tables Vol C Tables 4.2.6.8 and 6.1.1.4'
H H 0.0000 0.0000 'International Tables Vol C Tables 4.2.6.8 and 6.1.1.4'
O O 0.0106 0.0060 'International Tables Vol C Tables 4.2.6.8 and 6.1.1.4'

loop_
_geom_angle_atom_site_label_1
_geom_angle_atom_site_label_2
_geom_angle_atom_site_label_3
_geom_angle
C14 O1 C9 108.42(12)
C7 O2 C19 116.79(15)
C11 C1 C3 118.91(15)
C11 C1 C2 120.55(15)
C3 C1 C2 120.53(14)
C5 C2 C1 113.95(13)
C5 C2 C9 100.71(12)
C1 C2 C9 115.57(12)
C5 C2 H2 108.7
C1 C2 H2 108.7
C9 C2 H2 108.7
C8 C3 C1 119.30(15)
C8 C3 C6 117.52(16)
C1 C3 C6 123.18(15)
C13 C4 C9 126.70(16)
C13 C4 H4 116.6
C9 C4 H4 116.6
C14 C5 C7 124.56(15)
C14 C5 C2 110.32(14)
C7 C5 C2 125.09(14)
C16 C6 C3 121.17(18)
C16 C6 H6 119.4
C3 C6 H6 119.4
O3 C7 O2 122.56(17)
O3 C7 C5 126.03(17)
O2 C7 C5 111.41(14)
C18 C8 C3 119.13(19)
C18 C8 C10 121.44(18)
C3 C8 C10 119.42(17)
O1 C9 C4 104.55(13)
O1 C9 C17 106.15(15)
C4 C9 C17 115.01(14)
O1 C9 C2 104.00(12)
C4 C9 C2 110.00(13)
C17 C9 C2 115.78(15)
C15 C10 C8 120.30(17)
C15 C10 H10 119.9
C8 C10 H10 119.9
C1 C11 C15 121.51(17)
C1 C11 H11 119.2
C15 C11 H11 119.2
C20 C12 C21 117.29(18)
C20 C12 C13 123.89(16)
C21 C12 C13 118.83(17)
C4 C13 C12 127.24(17)
C4 C13 H13 116.4
C12 C13 H13 116.4
C5 C14 O1 113.46(15)
C5 C14 C23 132.42(18)
O1 C14 C23 114.11(16)
C10 C15 C11 120.54(18)
C10 C15 H15 119.7
C11 C15 H15 119.7
C6 C16 C22 120.5(2)
C6 C16 H16 119.7
C22 C16 H16 119.7
C9 C17 H17A 109.5
C9 C17 H17B 109.5
H17A C17 H17B 109.5
C9 C17 H17C 109.5
H17A C17 H17C 109.5
H17B C17 H17C 109.5
C22 C18 C8 121.3(2)
C22 C18 H18 119.4
C8 C18 H18 119.4
O2 C19 C25 108.2(2)
O2 C19 H19A 110.1
C25 C19 H19A 110.1
O2 C19 H19B 110.1
C25 C19 H19B 110.1
H19A C19 H19B 108.4
C24 C20 C12 121.53(18)
C24 C20 H20 119.2
C12 C20 H20 119.2
C26 C21 C12 121.3(2)
C26 C21 H21 119.4
C12 C21 H21 119.4
C18 C22 C16 120.4(2)
C18 C22 H22 119.8
C16 C22 H22 119.8
C14 C23 H23A 109.5
C14 C23 H23B 109.5
H23A C23 H23B 109.5
C14 C23 H23C 109.5
H23A C23 H23C 109.5
H23B C23 H23C 109.5
C27 C24 C20 119.6(2)
C27 C24 H24 120.2
C20 C24 H24 120.2
C19 C25 H25A 109.5
C19 C25 H25B 109.5
H25A C25 H25B 109.5
C19 C25 H25C 109.5
H25A C25 H25C 109.5
H25B C25 H25C 109.5
C21 C26 C27 120.4(2)
C21 C26 H26 119.8
C27 C26 H26 119.8
C24 C27 C26 119.8(2)
C24 C27 H27 120.1
C26 C27 H27 120.1

loop_
_geom_bond_atom_site_label_1
_geom_bond_atom_site_label_2
_geom_bond_distance
O1 C14 1.356(2)
O1 C9 1.482(2)
O2 C7 1.339(2)
O2 C19 1.461(2)
O3 C7 1.207(2)
C1 C11 1.371(2)
C1 C3 1.426(2)
C1 C2 1.526(2)
C2 C5 1.511(2)
C2 C9 1.573(2)
C2 H2 0.9800
C3 C8 1.417(2)
C3 C6 1.426(2)
C4 C13 1.310(2)
C4 C9 1.498(2)
C4 H4 0.9300
C5 C14 1.337(2)
C5 C7 1.457(2)
C6 C16 1.365(3)
C6 H6 0.9300
C8 C18 1.422(3)
C8 C10 1.418(3)
C9 C17 1.515(2)
C10 C15 1.351(3)
C10 H10 0.9300
C11 C15 1.409(3)
C11 H11 0.9300
C12 C20 1.378(3)
C12 C21 1.398(2)
C12 C13 1.464(3)
C13 H13 0.9300
C14 C23 1.479(3)
C15 H15 0.9300
C16 C22 1.395(3)
C16 H16 0.9300
C17 H17A 0.9600
C17 H17B 0.9600
C17 H17C 0.9600
C18 C22 1.345(4)
C18 H18 0.9300
C19 C25 1.492(4)
C19 H19A 0.9700
C19 H19B 0.9700
C20 C24 1.372(3)
C20 H20 0.9300
C21 C26 1.360(3)
C21 H21 0.9300
C22 H22 0.9300
C23 H23A 0.9600
C23 H23B 0.9600
C23 H23C 0.9600
C24 C27 1.381(4)
C24 H24 0.9300
C25 H25A 0.9600
C25 H25B 0.9600
C25 H25C 0.9600
C26 C27 1.362(4)
C26 H26 0.9300
C27 H27 0.9300
